data_4117110
loop_
_publ_author_name
'William E. Crowe'
'An T. Vu'

_publ_section_title
;
 Direct Synthesis of Fused, Bicyclic \g-Butyrolactones via Tandem
 Reductive Cyclization-Carbonylation of Tethered Enals and Enones
;
_journal_name_full 'Journal of the American Chemical Society'
_journal_page_first 1557
_journal_page_last 1558
_journal_paper_doi 10.1021/ja9535874
_journal_volume 118
_journal_year 1996
_chemical_formula_sum 'C17 H22 O Ti'
_chemical_formula_weight 290.25
_chemical_name_systematic
; 
 ? 
;
_space_group_IT_number 14
_symmetry_cell_setting monoclinic
_symmetry_space_group_name_Hall '-P 2yn'
_symmetry_space_group_name_H-M 'P 1 21/n 1'
_atom_sites_solution_hydrogens geom
_atom_sites_solution_primary direct
_atom_sites_solution_secondary difmap
_audit_creation_method SHELXL
_cell_angle_alpha 90.00
_cell_angle_beta 112.79(5)
_cell_angle_gamma 90.00
_cell_formula_units_Z 4
_cell_length_a 12.321(6)
_cell_length_b 10.280(5)
_cell_length_c 12.601(7)
_cell_measurement_temperature 173(2)
_cell_volume 1471.4(14)
_computing_structure_refinement 'SHELXL-93 (Sheldrick, 1993)'
_computing_structure_solution 'SHELXS-86 (Sheldrick, 1990)'
_diffrn_ambient_temperature 173(2)
_diffrn_measurement_device 'Siemens P4 '
_diffrn_radiation_monochromator graphite
_diffrn_radiation_source 'fine-focus sealed tube'
_diffrn_radiation_type MoK\a
_diffrn_radiation_wavelength 0.71073
_diffrn_reflns_av_R_equivalents 0.0679
_diffrn_reflns_av_sigmaI/netI 0.0448
_diffrn_reflns_limit_h_max 13
_diffrn_reflns_limit_h_min -8
_diffrn_reflns_limit_k_max 11
_diffrn_reflns_limit_k_min -7
_diffrn_reflns_limit_l_max 12
_diffrn_reflns_limit_l_min -13
_diffrn_reflns_number 2311
_diffrn_reflns_theta_max 22.49
_diffrn_reflns_theta_min 1.96
_exptl_absorpt_coefficient_mu 0.571
_exptl_crystal_colour red
_exptl_crystal_density_diffrn 1.310
_exptl_crystal_description plates
_exptl_crystal_F_000 616
_exptl_crystal_size_max 0.40
_exptl_crystal_size_mid 0.25
_exptl_crystal_size_min 0.22
_refine_diff_density_max 0.506
_refine_diff_density_min -0.430
_refine_diff_density_rms 0.084
_refine_ls_extinction_coef 0.0248(26)
_refine_ls_extinction_expression Fc^*^=kFc[1+0.001xFc^2^\l^3^/sin(2\q)]^-1/4^
_refine_ls_extinction_method SHELXL
_refine_ls_goodness_of_fit_all 1.156
_refine_ls_goodness_of_fit_obs 1.165
_refine_ls_matrix_type full
_refine_ls_number_parameters 173
_refine_ls_number_reflns 1753
_refine_ls_number_restraints 0
_refine_ls_restrained_S_all 1.710
_refine_ls_restrained_S_obs 1.165
_refine_ls_R_factor_all 0.0823
_refine_ls_R_factor_obs 0.0657
_refine_ls_shift/esd_max 0.001
_refine_ls_shift/esd_mean 0.000
_refine_ls_structure_factor_coef Fsqd
_refine_ls_weighting_details 'w=1/[\s^2^(Fo^2^)+(0.0508P)^2^+7.1518P] where P=(Fo^2^+2Fc^2^)/3'
_refine_ls_weighting_scheme calc
_refine_ls_wR_factor_all 0.2650
_refine_ls_wR_factor_obs 0.1678
_reflns_number_observed 1511
_reflns_number_total 1775
_reflns_observed_criterion >2sigma(I)
_cod_data_source_file ja9535874_1.cif
_cod_data_source_block aviii35
_cod_depositor_comments
;
The following automatic conversions were performed:

'_refine_ls_weighting_scheme' value 'calc
w=1/[\s^2^(Fo^2^)+(0.0508P)^2^+7.1518P] where P=(Fo^2^+2Fc^2^)/3' was
changed to 'calc'. New tag '_refine_ls_weighting_details' was
created. The value of the new tag was set to
'w=1/[\s^2^(Fo^2^)+(0.0508P)^2^+7.1518P] where P=(Fo^2^+2Fc^2^)/3'.

Automatic conversion script
Id: cif_fix_values 3143 2015-03-26 13:38:13Z robertas 
;
_cod_original_cell_volume 1471.4(12)
_cod_database_code 4117110

loop_
_symmetry_equiv_pos_as_xyz
'x, y, z'
'-x+1/2, y+1/2, -z+1/2'
'-x, -y, -z'
'x-1/2, -y-1/2, z-1/2'

loop_
_atom_site_aniso_label
_atom_site_aniso_U_11
_atom_site_aniso_U_22
_atom_site_aniso_U_33
_atom_site_aniso_U_23
_atom_site_aniso_U_13
_atom_site_aniso_U_12
Ti 0.0290(7) 0.0248(7) 0.0212(6) 0.0008(4) 0.0084(4) 0.0003(4)
O 0.041(2) 0.028(2) 0.023(2) 0.002(2) 0.010(2) -0.002(2)
C1 0.039(3) 0.028(4) 0.038(3) 0.006(3) 0.013(3) 0.004(3)
C2 0.057(4) 0.044(5) 0.039(4) -0.005(3) 0.008(3) 0.004(4)
C3 0.057(4) 0.038(4) 0.047(4) -0.002(3) 0.019(3) 0.004(4)
C4 0.091(6) 0.034(4) 0.042(4) -0.007(3) 0.020(4) -0.002(4)
C5 0.048(4) 0.043(4) 0.035(3) -0.003(3) 0.012(3) -0.006(3)
C6 0.038(3) 0.033(4) 0.024(3) -0.001(3) 0.013(3) 0.001(3)
C7 0.081(6) 0.039(5) 0.050(4) -0.005(4) 0.008(4) 0.010(4)
C8 0.042(4) 0.040(4) 0.046(4) -0.010(3) 0.008(3) -0.005(3)
C9 0.029(3) 0.051(5) 0.046(4) 0.001(3) -0.003(3) -0.005(3)
C10 0.025(3) 0.038(4) 0.057(4) -0.007(3) 0.013(3) -0.002(3)
C11 0.038(4) 0.047(5) 0.050(4) 0.004(3) 0.025(3) -0.010(3)
C12 0.040(4) 0.031(4) 0.060(5) 0.011(3) 0.012(3) -0.007(3)
C13 0.045(4) 0.042(4) 0.042(4) 0.014(3) 0.015(3) 0.022(4)
C14 0.027(3) 0.063(6) 0.041(4) -0.008(4) 0.002(3) 0.011(3)
C15 0.031(3) 0.033(4) 0.060(4) -0.004(3) 0.025(3) 0.005(3)
C16 0.042(4) 0.049(5) 0.037(4) -0.002(3) 0.021(3) 0.014(3)
C17 0.046(4) 0.029(4) 0.052(4) -0.004(3) 0.022(3) 0.010(3)

loop_
_atom_site_label
_atom_site_type_symbol
_atom_site_fract_x
_atom_site_fract_y
_atom_site_fract_z
_atom_site_U_iso_or_equiv
_atom_site_thermal_displace_type
_atom_site_occupancy
_atom_site_calc_flag
_atom_site_refinement_flags
Ti Ti 0.50550(9) 0.05613(11) 0.28171(8) 0.0254(5) Uani 1 d .
O O 0.5272(3) -0.1131(4) 0.3400(3) 0.0313(10) Uani 1 d .
C1 C 0.4632(6) -0.2182(6) 0.2734(5) 0.0355(15) Uani 1 d .
H1A H 0.4011(6) -0.2455(6) 0.3015(5) 0.043 Uiso 1 calc R
C2 C 0.5421(7) -0.3337(8) 0.2780(5) 0.050(2) Uani 1 d .
H2A H 0.6134(7) -0.2975(8) 0.2690(5) 0.059 Uiso 1 calc R
C3 C 0.4747(6) -0.4061(7) 0.1694(6) 0.048(2) Uani 1 d .
H3A H 0.4115(6) -0.4590(7) 0.1782(6) 0.057 Uiso 1 calc R
H3B H 0.5275(6) -0.4644(7) 0.1488(6) 0.057 Uiso 1 calc R
C4 C 0.4231(8) -0.3026(7) 0.0785(6) 0.057(2) Uani 1 d .
H4A H 0.3474(8) -0.3324(7) 0.0194(6) 0.069 Uiso 1 calc R
H4B H 0.4778(8) -0.2825(7) 0.0403(6) 0.069 Uiso 1 calc R
C5 C 0.4038(6) -0.1792(7) 0.1427(5) 0.043(2) Uani 1 d .
H5A H 0.3177(6) -0.1632(7) 0.1206(5) 0.052 Uiso 1 calc R
C6 C 0.4629(5) -0.0581(6) 0.1230(5) 0.0316(14) Uani 1 d .
H6A H 0.4092(5) -0.0092(6) 0.0554(5) 0.038 Uiso 1 calc R
H6B H 0.5353(5) -0.0804(6) 0.1106(5) 0.038 Uiso 1 calc R
C7 C 0.5855(8) -0.4076(8) 0.3889(6) 0.062(2) Uani 1 d .
H7A H 0.6278(8) -0.3484(8) 0.4525(6) 0.093 Uiso 1 calc R
H7B H 0.6386(8) -0.4770(8) 0.3857(6) 0.093 Uiso 1 calc R
H7C H 0.5184(8) -0.4458(8) 0.4013(6) 0.093 Uiso 1 calc R
C8 C 0.6579(6) 0.2048(7) 0.3899(6) 0.045(2) Uani 1 d .
H8A H 0.6555(6) 0.2650(7) 0.4512(6) 0.055 Uiso 1 calc R
C9 C 0.7113(5) 0.0825(8) 0.4081(6) 0.047(2) Uani 1 d .
H9A H 0.7520(5) 0.0392(8) 0.4844(6) 0.057 Uiso 1 calc R
C10 C 0.7087(5) 0.0381(7) 0.3029(6) 0.041(2) Uani 1 d .
H10A H 0.7474(5) -0.0430(7) 0.2910(6) 0.049 Uiso 1 calc R
C11 C 0.6560(6) 0.1330(7) 0.2197(6) 0.043(2) Uani 1 d .
H11A H 0.6516(6) 0.1317(7) 0.1388(6) 0.051 Uiso 1 calc R
C12 C 0.6250(6) 0.2368(7) 0.2723(6) 0.046(2) Uani 1 d .
H12A H 0.5955(6) 0.3233(7) 0.2364(6) 0.055 Uiso 1 calc R
C13 C 0.3477(6) 0.2116(7) 0.1941(6) 0.044(2) Uani 1 d .
H13A H 0.3418(6) 0.2739(7) 0.1311(6) 0.052 Uiso 1 calc R
C14 C 0.2969(5) 0.0887(8) 0.1789(6) 0.047(2) Uani 1 d .
H14A H 0.2476(5) 0.0484(8) 0.1032(6) 0.057 Uiso 1 calc R
C15 C 0.3129(5) 0.0387(7) 0.2865(6) 0.039(2) Uani 1 d .
H15A H 0.2765(5) -0.0427(7) 0.3013(6) 0.047 Uiso 1 calc R
C16 C 0.3758(5) 0.1315(7) 0.3698(5) 0.041(2) Uani 1 d .
H16A H 0.3914(5) 0.1279(7) 0.4538(5) 0.049 Uiso 1 calc R
C17 C 0.3938(6) 0.2396(7) 0.3105(6) 0.041(2) Uani 1 d .
H17A H 0.4275(6) 0.3252(7) 0.3457(6) 0.049 Uiso 1 calc R

loop_
_atom_type_symbol
_atom_type_description
_atom_type_scat_dispersion_real
_atom_type_scat_dispersion_imag
_atom_type_scat_source
C C 0.0033 0.0016 'International Tables Vol C Tables 4.2.6.8 and 6.1.1.4'
H H 0.0000 0.0000 'International Tables Vol C Tables 4.2.6.8 and 6.1.1.4'
O O 0.0106 0.0060 'International Tables Vol C Tables 4.2.6.8 and 6.1.1.4'
Ti Ti 0.2776 0.4457 'International Tables Vol C Tables 4.2.6.8 and 6.1.1.4'

loop_
_geom_angle_atom_site_label_1
_geom_angle_atom_site_label_2
_geom_angle_atom_site_label_3
_geom_angle
O Ti C6 78.9(2)
O Ti C8 114.2(2)
C6 Ti C8 135.7(2)
O Ti C16 97.9(2)
C6 Ti C16 128.7(2)
C8 Ti C16 92.7(2)
O Ti C12 138.0(2)
C6 Ti C12 107.6(2)
C8 Ti C12 34.3(2)
C16 Ti C12 107.7(3)
O Ti C15 85.0(2)
C6 Ti C15 95.3(2)
C8 Ti C15 126.7(2)
C16 Ti C15 34.1(2)
C12 Ti C15 133.6(2)
O Ti C11 115.0(2)
C6 Ti C11 79.8(2)
C8 Ti C11 56.1(2)
C16 Ti C11 141.1(3)
C12 Ti C11 33.5(2)
C15 Ti C11 157.6(2)
O Ti C14 107.5(2)
C6 Ti C14 75.9(2)
C8 Ti C14 130.9(3)
C16 Ti C14 56.1(2)
C12 Ti C14 114.4(3)
C15 Ti C14 33.6(2)
C11 Ti C14 125.1(2)
O Ti C10 84.3(2)
C6 Ti C10 86.1(2)
C8 Ti C10 55.7(2)
C16 Ti C10 145.0(2)
C12 Ti C10 55.7(2)
C15 Ti C10 168.7(3)
C11 Ti C10 33.6(2)
C14 Ti C10 155.7(2)
O Ti C13 139.5(2)
C6 Ti C13 94.1(2)
C8 Ti C13 98.7(3)
C16 Ti C13 55.8(2)
C12 Ti C13 82.3(3)
C15 Ti C13 55.7(2)
C11 Ti C13 102.6(2)
C14 Ti C13 33.4(3)
C10 Ti C13 135.5(2)
O Ti C9 83.8(2)
C6 Ti C9 118.4(2)
C8 Ti C9 33.6(2)
C16 Ti C9 111.9(2)
C12 Ti C9 56.1(2)
C15 Ti C9 141.3(2)
C11 Ti C9 55.8(2)
C14 Ti C9 163.8(3)
C10 Ti C9 33.3(2)
C13 Ti C9 132.3(3)
O Ti C17 131.6(2)
C6 Ti C17 126.7(2)
C8 Ti C17 77.6(2)
C16 Ti C17 33.7(2)
C12 Ti C17 78.6(3)
C15 Ti C17 55.6(2)
C11 Ti C17 110.1(2)
C14 Ti C17 55.1(2)
C10 Ti C17 131.4(2)
C13 Ti C17 33.0(2)
C9 Ti C17 108.7(3)
C1 O Ti 121.3(3)
O C1 C2 112.0(5)
O C1 C5 110.8(5)
C2 C1 C5 105.7(5)
C3 C2 C7 118.2(7)
C3 C2 C1 103.5(5)
C7 C2 C1 115.1(6)
C2 C3 C4 105.3(6)
C3 C4 C5 106.3(5)
C6 C5 C4 113.7(6)
C6 C5 C1 108.8(5)
C4 C5 C1 103.4(5)
C5 C6 Ti 104.6(4)
C9 C8 C12 107.9(6)
C9 C8 Ti 74.6(4)
C12 C8 Ti 73.1(4)
C10 C9 C8 107.6(6)
C10 C9 Ti 72.9(4)
C8 C9 Ti 71.8(4)
C9 C10 C11 108.6(6)
C9 C10 Ti 73.8(4)
C11 C10 Ti 72.7(3)
C12 C11 C10 108.3(6)
C12 C11 Ti 73.0(4)
C10 C11 Ti 73.7(4)
C11 C12 C8 107.6(6)
C11 C12 Ti 73.5(4)
C8 C12 Ti 72.6(4)
C17 C13 C14 108.3(6)
C17 C13 Ti 74.2(4)
C14 C13 Ti 72.7(4)
C13 C14 C15 108.4(6)
C13 C14 Ti 73.9(4)
C15 C14 Ti 72.9(4)
C14 C15 C16 107.8(6)
C14 C15 Ti 73.6(4)
C16 C15 Ti 72.8(3)
C17 C16 C15 107.1(6)
C17 C16 Ti 74.8(3)
C15 C16 Ti 73.1(3)
C13 C17 C16 108.4(6)
C13 C17 Ti 72.9(4)
C16 C17 Ti 71.5(4)

loop_
_geom_bond_atom_site_label_1
_geom_bond_atom_site_label_2
_geom_bond_distance
Ti O 1.866(4)
Ti C6 2.200(6)
Ti C8 2.395(7)
Ti C16 2.400(6)
Ti C12 2.402(7)
Ti C15 2.403(6)
Ti C11 2.407(6)
Ti C14 2.412(6)
Ti C10 2.420(6)
Ti C13 2.427(6)
Ti C9 2.431(6)
Ti C17 2.444(6)
O C1 1.408(8)
C1 C2 1.521(9)
C1 C5 1.573(8)
C2 C3 1.495(10)
C2 C7 1.496(10)
C3 C4 1.511(10)
C4 C5 1.571(10)
C5 C6 1.511(9)
C8 C9 1.396(10)
C8 C12 1.415(10)
C9 C10 1.392(10)
C10 C11 1.395(10)
C11 C12 1.386(10)
C13 C17 1.383(9)
C13 C14 1.391(11)
C14 C15 1.391(10)
C15 C16 1.408(9)
C16 C17 1.404(10)
